data_4508239
loop_
_publ_author_name
'Chen, Da-Shu'
'Sun, Li-Bo'
'Liang, Zhi-Qiang'
'Shao, Kui-Zhan'
'Wang, Chun-Gang'
'Su, Zhong-Min'
'Xing, Hong-Zhu'

_publ_section_title
;
 Conformational Supramolecular Isomerism in Two-Dimensional Fluorescent
 Coordination Polymers Based on Flexible Tetracarboxylate Ligand
;
_journal_issue 9
_journal_name_full 'Crystal Growth &amp; Design'
_journal_page_first 4092
_journal_paper_doi 10.1021/cg400913f
_journal_volume 13
_journal_year 2013
_chemical_formula_sum 'C62 H84 Cd2 N7 O18'
_chemical_formula_weight 1440.19
_chemical_name_systematic
; 
 ? 
;
_space_group_IT_number 14
_symmetry_cell_setting monoclinic
_symmetry_space_group_name_Hall '-P 2ybc'
_symmetry_space_group_name_H-M 'P 1 21/c 1'
_atom_sites_solution_hydrogens geom
_atom_sites_solution_primary direct
_atom_sites_solution_secondary difmap
_audit_creation_method SHELXL-97
_cell_angle_alpha 90.00
_cell_angle_beta 110.692(6)
_cell_angle_gamma 90.00
_cell_formula_units_Z 2
_cell_length_a 10.2101(11)
_cell_length_b 21.649(2)
_cell_length_c 15.8443(14)
_cell_measurement_temperature 293(2)
_cell_measurement_theta_max 24.71
_cell_measurement_theta_min 2.13
_cell_volume 3276.3(6)
_computing_cell_refinement 'SMART (Bruker, 1997)'
_computing_data_collection 'SMART (Bruker, 1997)'
_computing_data_reduction 'SAINT (Bruker, 1999)'
_computing_molecular_graphics 'SHELXTL-PLUS (Sheldrick, 1990)'
_computing_publication_material SHELXL-97
_computing_structure_refinement 'SHELXL-97 (Sheldrick, 1997)'
_computing_structure_solution 'SHELXS-97 (Sheldrick, 1990)'
_diffrn_ambient_temperature 293(2)
_diffrn_measured_fraction_theta_full 0.998
_diffrn_measured_fraction_theta_max 0.998
_diffrn_measurement_device_type 'Bruker APEX CCD area-detector'
_diffrn_measurement_method '\w scans'
_diffrn_radiation_monochromator graphite
_diffrn_radiation_source 'fine-focus sealed tube'
_diffrn_radiation_type MoK\a
_diffrn_radiation_wavelength 0.71073
_diffrn_reflns_av_R_equivalents 0.0846
_diffrn_reflns_av_sigmaI/netI 0.1034
_diffrn_reflns_limit_h_max 10
_diffrn_reflns_limit_h_min -12
_diffrn_reflns_limit_k_max 25
_diffrn_reflns_limit_k_min -23
_diffrn_reflns_limit_l_max 18
_diffrn_reflns_limit_l_min -18
_diffrn_reflns_number 16424
_diffrn_reflns_theta_full 24.71
_diffrn_reflns_theta_max 24.71
_diffrn_reflns_theta_min 2.13
_exptl_absorpt_coefficient_mu 0.722
_exptl_absorpt_correction_T_max 0.9395
_exptl_absorpt_correction_T_min 0.8839
_exptl_absorpt_correction_type multi-scan
_exptl_absorpt_process_details 'SADABS (Sheldrick, 1996)'
_exptl_crystal_colour laurel-green
_exptl_crystal_density_diffrn 1.462
_exptl_crystal_density_method 'not measured'
_exptl_crystal_description plate-like
_exptl_crystal_F_000 1394
_exptl_crystal_size_max 0.20
_exptl_crystal_size_mid 0.20
_exptl_crystal_size_min 0.10
_refine_diff_density_max 1.675
_refine_diff_density_min -0.923
_refine_diff_density_rms 0.173
_refine_ls_extinction_method none
_refine_ls_goodness_of_fit_ref 1.034
_refine_ls_hydrogen_treatment mixed
_refine_ls_matrix_type full
_refine_ls_number_parameters 385
_refine_ls_number_reflns 5570
_refine_ls_number_restraints 66
_refine_ls_restrained_S_all 1.051
_refine_ls_R_factor_all 0.1460
_refine_ls_R_factor_gt 0.0792
_refine_ls_shift/su_max 1.321
_refine_ls_shift/su_mean 0.141
_refine_ls_structure_factor_coef Fsqd
_refine_ls_weighting_details 'calc w=1/[\s^2^(Fo^2^)+(0.1777P)^2^+0.0000P] where P=(Fo^2^+2Fc^2^)/3'
_refine_ls_weighting_scheme calc
_refine_ls_wR_factor_gt 0.2273
_refine_ls_wR_factor_ref 0.2880
_reflns_number_gt 3171
_reflns_number_total 5570
_reflns_threshold_expression >2sigma(I)
_cod_data_source_file cg400913f_si_002.cif
_cod_data_source_block 6
_cod_depositor_comments
;
The following automatic conversions were performed:

'_symmetry_cell_setting' value 'Monoclinic' changed to 'monoclinic'
according to /home/saulius/struct/CIF-dictionaries/cif_core.dic
dictionary named 'cif_core.dic' version 2.4.2 from 2011-04-26.

Automatic conversion script
Id: cif_fix_values 1891 2012-01-12 08:04:46Z andrius 
;
_cod_original_cell_volume 3276.3(5)
_cod_original_sg_symbol_H-M 'p 21/c'
_cod_database_code 4508239

loop_
_symmetry_equiv_pos_as_xyz
'x, y, z'
'-x, y+1/2, -z+1/2'
'-x, -y, -z'
'x, -y-1/2, z-1/2'

loop_
_atom_site_label
_atom_site_type_symbol
_atom_site_fract_x
_atom_site_fract_y
_atom_site_fract_z
_atom_site_U_iso_or_equiv
_atom_site_adp_type
_atom_site_occupancy
_atom_site_symmetry_multiplicity
_atom_site_calc_flag
_atom_site_refinement_flags
Cd1 Cd 0.11600(8) -0.35592(3) 0.40503(5) 0.0349(3) Uani 1 1 d .
N1 N -0.3827(9) -0.1111(5) 0.4134(5) 0.043(2) Uani 1 1 d .
O2 O 0.2400(11) -0.3422(4) 0.5960(6) 0.075(3) Uani 1 1 d .
O3 O -0.0278(9) -0.2725(4) 0.4041(6) 0.060(2) Uani 1 1 d .
O4 O -0.1143(10) -0.3609(4) 0.4289(7) 0.063(3) Uani 1 1 d .
O5 O -0.0127(10) -0.3591(4) 0.2374(6) 0.061(2) Uani 1 1 d .
O6 O 0.0773(9) -0.4436(4) 0.3124(5) 0.061(2) Uani 1 1 d .
O7 O 0.1807(9) -0.4275(4) 0.5135(5) 0.056(2) Uani 1 1 d .
O8 O 0.2729(12) -0.2830(5) 0.3973(12) 0.151(7) Uani 1 1 d .
O9 O 0.1224(15) 0.4359(6) 0.4305(11) 0.145(6) Uani 1 1 d .
O1 O -0.6257(15) -0.3646(6) 0.4013(15) 0.173(9) Uani 1 1 d .
C1 C -0.3743(7) -0.3052(3) 0.4097(5) 0.042(3) Uani 1 1 d G
H1A H -0.3721 -0.3481 0.4092 0.050 Uiso 1 1 calc R
C2 C -0.4962(7) -0.2746(3) 0.4045(5) 0.042(3) Uani 1 1 d G
C3 C -0.4994(7) -0.2105(3) 0.4053(4) 0.040(3) Uani 1 1 d G
H3A H -0.5811 -0.1900 0.4019 0.048 Uiso 1 1 calc R
C4 C -0.3805(7) -0.1770(3) 0.4113(4) 0.038(2) Uani 1 1 d G
C5 C -0.2586(7) -0.2077(3) 0.4164(4) 0.034(2) Uani 1 1 d G
H5A H -0.1789 -0.1852 0.4204 0.041 Uiso 1 1 calc R
C6 C -0.2555(7) -0.2716(3) 0.4156(5) 0.039(3) Uani 1 1 d G
C7 C -0.1257(12) -0.3047(6) 0.4165(7) 0.042(3) Uani 1 1 d .
C8 C -0.1861(7) -0.0409(3) 0.4964(4) 0.033(2) Uani 1 1 d G
C9 C -0.1265(8) -0.0754(3) 0.5746(4) 0.044(3) Uani 1 1 d G
H9A H -0.1370 -0.1181 0.5730 0.053 Uiso 1 1 calc R
C10 C -0.0513(9) -0.0461(3) 0.6550(4) 0.055(3) Uani 1 1 d G
C11 C -0.0356(9) 0.0176(4) 0.6574(5) 0.069(4) Uani 1 1 d G
H11A H 0.0148 0.0373 0.7113 0.083 Uiso 1 1 calc R
C12 C -0.0952(9) 0.0520(3) 0.5792(5) 0.056(3) Uani 1 1 d G
H12A H -0.0846 0.0947 0.5808 0.067 Uiso 1 1 calc R
C13 C -0.1704(8) 0.0227(3) 0.4988(4) 0.051(3) Uani 1 1 d G
H13A H -0.2104 0.0458 0.4465 0.061 Uiso 1 1 calc R
C14 C -0.4995(11) -0.0754(5) 0.4197(7) 0.040(3) Uani 1 1 d .
H14A H -0.4636 -0.0422 0.4628 0.048 Uiso 1 1 calc R
H14B H -0.5568 -0.1018 0.4421 0.048 Uiso 1 1 calc R
C15 C -0.5906(8) -0.0480(3) 0.3287(4) 0.039(3) Uani 1 1 d G
C16 C -0.6229(8) 0.0140(3) 0.3227(4) 0.048(3) Uani 1 1 d G
H16A H -0.5895 0.0389 0.3737 0.058 Uiso 1 1 calc R
C17 C -0.7047(9) 0.0392(3) 0.2412(5) 0.066(4) Uani 1 1 d G
H17A H -0.7266 0.0811 0.2372 0.079 Uiso 1 1 calc R
C18 C -0.7542(8) 0.0023(3) 0.1655(4) 0.049(3) Uani 1 1 d G
H18A H -0.8093 0.0193 0.1105 0.058 Uiso 1 1 calc R
C19 C -0.7220(7) -0.0598(3) 0.1714(4) 0.038(3) Uani 1 1 d G
C20 C -0.6401(7) -0.0849(3) 0.2530(4) 0.039(3) Uani 1 1 d G
H20A H -0.6184 -0.1268 0.2571 0.046 Uiso 1 1 calc R
C21 C 0.2292(14) -0.4001(7) 0.5881(7) 0.054(3) Uani 1 1 d .
C22 C -0.2718(11) -0.0710(5) 0.4092(6) 0.037(3) Uani 1 1 d .
H22A H -0.3129 -0.0388 0.3651 0.045 Uiso 1 1 calc R
H22B H -0.2096 -0.0949 0.3875 0.045 Uiso 1 1 calc R
C23 C 0.0073(12) -0.4160(7) 0.2420(8) 0.048(3) Uani 1 1 d .
C24 C -0.6258(14) -0.3102(7) 0.4007(10) 0.061(4) Uani 1 1 d .
C26 C -0.321(3) 0.1970(16) 0.371(2) 0.236(17) Uani 1 1 d DU
C25 C -0.169(3) 0.1993(9) 0.3850(17) 0.157(10) Uani 1 1 d DU
N3 N 0.423(4) 0.5011(13) 0.480(3) 0.126(17) Uani 0.50 1 d PD
C28 C 0.426(4) 0.4963(12) 0.392(2) 0.273(19) Uani 1 1 d DU
N4 N -0.137(2) 0.2513(9) 0.3233(13) 0.176(11) Uani 1 1 d D
C27 C 0.385(4) 0.4364(17) 0.353(3) 0.34(2) Uani 1 1 d DU
C32 C -0.012(4) 0.3179(12) 0.2601(19) 0.084(7) Uani 0.50 1 d PDU
C32' C 0.115(3) 0.2620(12) 0.2923(19) 0.084(7) Uani 0.50 1 d PDU
C31 C 0.006(3) 0.2764(13) 0.3314(18) 0.117(16) Uani 0.50 1 d PDU
C29 C -0.623(5) 0.3074(16) 0.332(4) 0.43(3) Uani 1 1 d DU
C30 C -0.548(3) 0.2492(16) 0.331(2) 0.30(2) Uani 1 1 d DU
N2 N -0.641(4) 0.1990(16) 0.335(2) 0.35(2) Uani 1 1 d D

loop_
_atom_site_aniso_label
_atom_site_aniso_U_11
_atom_site_aniso_U_22
_atom_site_aniso_U_33
_atom_site_aniso_U_23
_atom_site_aniso_U_13
_atom_site_aniso_U_12
Cd1 0.0345(5) 0.0310(5) 0.0413(5) -0.0013(4) 0.0161(4) -0.0014(4)
N1 0.025(5) 0.056(6) 0.037(5) 0.003(4) -0.001(4) 0.003(5)
O2 0.091(8) 0.060(7) 0.059(6) 0.004(5) 0.007(5) 0.002(5)
O3 0.045(6) 0.066(6) 0.081(6) 0.007(5) 0.037(5) -0.001(4)
O4 0.059(6) 0.037(5) 0.111(8) -0.012(5) 0.050(6) -0.001(4)
O5 0.063(6) 0.064(6) 0.054(5) -0.018(5) 0.019(5) 0.002(5)
O6 0.044(5) 0.097(7) 0.035(4) 0.004(5) 0.006(4) -0.001(5)
O7 0.064(6) 0.080(6) 0.030(4) -0.001(4) 0.026(4) 0.007(5)
O8 0.061(8) 0.072(8) 0.35(2) 0.084(11) 0.112(12) 0.021(6)
O9 0.162(15) 0.070(8) 0.235(17) -0.028(9) 0.110(14) -0.029(8)
O1 0.089(10) 0.084(10) 0.38(3) -0.074(12) 0.122(14) -0.037(8)
C1 0.030(6) 0.039(6) 0.052(7) 0.001(5) 0.010(5) -0.004(5)
C2 0.032(7) 0.057(8) 0.039(6) 0.011(5) 0.014(5) 0.004(5)
C3 0.030(7) 0.052(7) 0.032(6) 0.002(5) 0.005(5) 0.007(5)
C4 0.037(7) 0.047(7) 0.027(5) -0.001(5) 0.007(5) -0.002(6)
C5 0.021(6) 0.053(7) 0.032(5) -0.002(5) 0.015(5) -0.001(5)
C6 0.028(6) 0.049(7) 0.036(6) -0.006(5) 0.008(5) -0.001(5)
C7 0.030(7) 0.067(8) 0.026(5) -0.002(5) 0.009(5) 0.008(6)
C8 0.029(6) 0.042(6) 0.036(6) 0.007(5) 0.024(5) 0.001(5)
C9 0.045(8) 0.043(7) 0.037(6) 0.009(5) 0.005(6) 0.002(5)
C10 0.054(9) 0.057(8) 0.037(6) 0.011(6) -0.003(6) 0.014(6)
C11 0.076(11) 0.066(9) 0.039(7) 0.003(7) -0.015(7) 0.010(8)
C12 0.070(10) 0.050(8) 0.045(7) 0.005(6) 0.017(7) -0.002(7)
C13 0.042(8) 0.075(9) 0.040(6) 0.001(6) 0.020(6) -0.001(6)
C14 0.032(7) 0.053(7) 0.033(6) 0.008(5) 0.009(5) 0.014(5)
C15 0.037(7) 0.045(7) 0.030(5) 0.002(5) 0.005(5) 0.007(5)
C16 0.050(8) 0.061(8) 0.035(6) -0.002(6) 0.017(6) 0.018(6)
C17 0.078(11) 0.061(9) 0.050(8) 0.000(7) 0.013(7) 0.025(7)
C18 0.040(7) 0.060(8) 0.036(6) 0.009(5) 0.001(5) 0.020(6)
C19 0.026(6) 0.063(8) 0.026(5) 0.000(5) 0.009(5) 0.002(5)
C20 0.032(6) 0.051(7) 0.033(6) 0.006(5) 0.012(5) 0.005(5)
C21 0.058(9) 0.074(10) 0.022(6) 0.002(6) 0.003(6) 0.004(7)
C22 0.036(7) 0.044(7) 0.029(5) 0.004(5) 0.008(5) 0.003(5)
C23 0.028(7) 0.089(10) 0.034(6) -0.004(6) 0.020(6) -0.003(6)
C24 0.037(8) 0.063(9) 0.077(9) 0.006(7) 0.014(7) 0.003(7)
C26 0.14(2) 0.33(3) 0.22(3) 0.09(2) 0.05(2) -0.14(2)
C25 0.22(3) 0.089(15) 0.21(3) 0.002(16) 0.14(2) 0.036(16)
N3 0.22(5) 0.049(15) 0.20(4) -0.021(19) 0.19(4) 0.01(2)
C28 0.27(4) 0.073(17) 0.43(4) 0.04(3) 0.07(3) 0.06(2)
N4 0.27(3) 0.147(19) 0.136(18) 0.025(15) 0.11(2) 0.05(2)
C27 0.25(3) 0.57(5) 0.36(4) 0.05(3) 0.29(3) 0.02(3)
C32 0.16(2) 0.036(10) 0.069(12) -0.004(9) 0.060(14) -0.014(12)
C32' 0.16(2) 0.036(10) 0.069(12) -0.004(9) 0.060(14) -0.014(12)
C31 0.06(2) 0.10(3) 0.14(3) -0.10(2) -0.034(19) 0.038(18)
C29 0.41(5) 0.55(5) 0.43(5) 0.02(4) 0.28(4) 0.02(4)
C30 0.53(5) 0.17(3) 0.17(3) -0.03(2) 0.07(3) -0.03(3)
N2 0.36(4) 0.52(5) 0.22(3) -0.01(3) 0.16(3) -0.25(4)

loop_
_atom_type_symbol
_atom_type_description
_atom_type_scat_dispersion_real
_atom_type_scat_dispersion_imag
_atom_type_scat_source
C C 0.0033 0.0016 'International Tables Vol C Tables 4.2.6.8 and 6.1.1.4'
H H 0.0000 0.0000 'International Tables Vol C Tables 4.2.6.8 and 6.1.1.4'
Cd Cd -0.8075 1.2024 'International Tables Vol C Tables 4.2.6.8 and 6.1.1.4'
N N 0.0061 0.0033 'International Tables Vol C Tables 4.2.6.8 and 6.1.1.4'
O O 0.0106 0.0060 'International Tables Vol C Tables 4.2.6.8 and 6.1.1.4'

loop_
_geom_angle_atom_site_label_1
_geom_angle_atom_site_label_2
_geom_angle_atom_site_label_3
_geom_angle
_geom_angle_site_symmetry_1
_geom_angle_site_symmetry_3
O7 Cd1 O8 119.9(4) . .
O7 Cd1 O3 123.9(3) . .
O8 Cd1 O3 85.2(4) . .
O7 Cd1 O6 81.9(3) . .
O8 Cd1 O6 119.5(5) . .
O3 Cd1 O6 131.2(3) . .
O7 Cd1 O4 83.8(3) . .
O8 Cd1 O4 138.6(4) . .
O3 Cd1 O4 53.9(3) . .
O6 Cd1 O4 95.7(3) . .
O7 Cd1 O5 134.1(3) . .
O8 Cd1 O5 94.4(5) . .
O3 Cd1 O5 85.5(3) . .
O6 Cd1 O5 53.6(3) . .
O4 Cd1 O5 89.5(3) . .
O7 Cd1 O1 86.7(5) . 1_655
O8 Cd1 O1 47.9(4) . 1_655
O3 Cd1 O1 133.1(4) . 1_655
O6 Cd1 O1 83.0(4) . 1_655
O4 Cd1 O1 170.5(5) . 1_655
O5 Cd1 O1 97.3(5) . 1_655
O7 Cd1 C23 107.8(4) . .
O8 Cd1 C23 109.5(5) . .
O3 Cd1 C23 108.5(4) . .
O6 Cd1 C23 26.8(3) . .
O4 Cd1 C23 91.9(3) . .
O5 Cd1 C23 26.9(3) . .
O1 Cd1 C23 91.1(5) 1_655 .
O7 Cd1 C7 104.8(3) . .
O8 Cd1 C7 112.7(4) . .
O3 Cd1 C7 27.6(3) . .
O6 Cd1 C7 114.1(3) . .
O4 Cd1 C7 26.4(3) . .
O5 Cd1 C7 86.3(3) . .
O1 Cd1 C7 160.3(4) 1_655 .
C23 Cd1 C7 100.2(3) . .
O7 Cd1 C24 103.7(4) . 1_655
O8 Cd1 C24 23.4(4) . 1_655
O3 Cd1 C24 108.6(4) . 1_655
O6 Cd1 C24 102.7(4) . 1_655
O4 Cd1 C24 160.9(4) . 1_655
O5 Cd1 C24 97.3(4) . 1_655
O1 Cd1 C24 24.5(3) 1_655 1_655
C23 Cd1 C24 102.3(4) . 1_655
C7 Cd1 C24 135.9(4) . 1_655
O7 Cd1 O2 49.9(3) . .
O8 Cd1 O2 85.9(5) . .
O3 Cd1 O2 88.2(3) . .
O6 Cd1 O2 131.4(3) . .
O4 Cd1 O2 86.1(3) . .
O5 Cd1 O2 173.6(3) . .
O1 Cd1 O2 87.6(5) 1_655 .
C23 Cd1 O2 157.7(4) . .
C7 Cd1 O2 87.7(3) . .
C24 Cd1 O2 85.5(4) 1_655 .
O7 Cd1 C21 24.5(4) . .
O8 Cd1 C21 104.1(5) . .
O3 Cd1 C21 107.0(3) . .
O6 Cd1 C21 106.3(4) . .
O4 Cd1 C21 84.1(4) . .
O5 Cd1 C21 158.3(4) . .
O1 Cd1 C21 87.2(6) 1_655 .
C23 Cd1 C21 132.3(4) . .
C7 Cd1 C21 96.7(3) . .
C24 Cd1 C21 95.4(4) 1_655 .
O2 Cd1 C21 25.4(3) . .
C4 N1 C22 125.4(9) . .
C4 N1 C14 123.5(9) . .
C22 N1 C14 111.0(9) . .
C21 O2 Cd1 78.5(7) . .
C7 O3 Cd1 95.8(7) . .
C7 O4 Cd1 88.5(7) . .
C23 O5 Cd1 87.2(8) . .
C23 O6 Cd1 95.1(8) . .
C21 O7 Cd1 107.9(8) . .
C24 O8 Cd1 106.0(10) 1_655 .
C24 O1 Cd1 86.1(10) . 1_455
C2 C1 C6 119.9 . .
C2 C1 H1A 120.0 . .
C6 C1 H1A 120.0 . .
C1 C2 C3 120.0 . .
C1 C2 C24 120.9(7) . .
C3 C2 C24 119.1(7) . .
C4 C3 C2 120.0 . .
C4 C3 H3A 120.0 . .
C2 C3 H3A 120.0 . .
C3 C4 C5 120.0 . .
C3 C4 N1 120.2(6) . .
C5 C4 N1 119.8(6) . .
C6 C5 C4 120.0 . .
C6 C5 H5A 120.0 . .
C4 C5 H5A 120.0 . .
C5 C6 C1 120.1 . .
C5 C6 C7 120.0(7) . .
C1 C6 C7 119.9(7) . .
O4 C7 O3 121.6(11) . .
O4 C7 C6 120.4(10) . .
O3 C7 C6 118.0(10) . .
O4 C7 Cd1 65.1(6) . .
O3 C7 Cd1 56.6(6) . .
C6 C7 Cd1 173.7(8) . .
C13 C8 C9 120.0 . .
C13 C8 C22 118.7(6) . .
C9 C8 C22 121.3(6) . .
C10 C9 C8 120.0 . .
C10 C9 H9A 120.0 . .
C8 C9 H9A 120.0 . .
C9 C10 C11 120.0 . .
C9 C10 C23 119.7(7) . 4_556
C11 C10 C23 120.2(7) . 4_556
C12 C11 C10 119.9 . .
C12 C11 H11A 120.0 . .
C10 C11 H11A 120.0 . .
C13 C12 C11 120.0 . .
C13 C12 H12A 120.0 . .
C11 C12 H12A 120.0 . .
C8 C13 C12 120.0 . .
C8 C13 H13A 120.0 . .
C12 C13 H13A 120.0 . .
N1 C14 C15 112.3(7) . .
N1 C14 H14A 109.1 . .
C15 C14 H14A 109.0 . .
N1 C14 H14B 109.3 . .
C15 C14 H14B 109.2 . .
H14A C14 H14B 107.8 . .
C20 C15 C16 120.0 . .
C20 C15 C14 120.6(6) . .
C16 C15 C14 119.5(6) . .
C17 C16 C15 120.0 . .
C17 C16 H16A 120.0 . .
C15 C16 H16A 120.0 . .
C16 C17 C18 120.0 . .
C16 C17 H17A 120.0 . .
C18 C17 H17A 120.0 . .
C19 C18 C17 120.0 . .
C19 C18 H18A 120.0 . .
C17 C18 H18A 120.0 . .
C20 C19 C18 119.9 . .
C20 C19 C21 119.8(7) . 4_455
C18 C19 C21 120.2(7) . 4_455
C15 C20 C19 120.1 . .
C15 C20 H20A 120.0 . .
C19 C20 H20A 120.0 . .
O2 C21 O7 123.7(11) . .
O2 C21 C19 120(2) . 4_656
O7 C21 C19 117(2) . 4_656
O2 C21 Cd1 76.1(7) . .
O7 C21 Cd1 47.6(6) . .
C19 C21 Cd1 164(2) 4_656 .
N1 C22 C8 115.4(8) . .
N1 C22 H22A 108.5 . .
C8 C22 H22A 108.4 . .
N1 C22 H22B 108.3 . .
C8 C22 H22B 108.4 . .
H22A C22 H22B 107.5 . .
O6 C23 O5 123.9(12) . .
O6 C23 C10 118(2) . 4
O5 C23 C10 118(2) . 4
O6 C23 Cd1 58.1(6) . .
O5 C23 Cd1 65.9(7) . .
C10 C23 Cd1 175.9(18) 4 .
O8 C24 O1 119.9(15) 1_455 .
O8 C24 C2 119.4(13) 1_455 .
O1 C24 C2 120.7(13) . .
O8 C24 Cd1 50.6(8) 1_455 1_455
O1 C24 Cd1 69.4(9) . 1_455
C2 C24 Cd1 169.3(9) . 1_455
C26 C25 N4 111.3(19) . .
C28 N3 N3 92(2) . 3_666
N3 C28 C27 113(3) . .
C31 N4 C25 127(2) . .
C32 C31 C32' 73(2) . .
C32 C31 N4 108(2) . .
C32' C31 N4 137(2) . .
N2 C30 C29 106.9(17) . .

loop_
_geom_bond_atom_site_label_1
_geom_bond_atom_site_label_2
_geom_bond_distance
_geom_bond_site_symmetry_2
Cd1 O7 2.234(8) .
Cd1 O8 2.283(10) .
Cd1 O3 2.324(8) .
Cd1 O6 2.347(9) .
Cd1 O4 2.512(9) .
Cd1 O5 2.514(9) .
Cd1 O1 2.665(13) 1_655
Cd1 C23 2.752(12) .
Cd1 C7 2.769(11) .
Cd1 C24 2.839(14) 1_655
Cd1 O2 2.853(9) .
Cd1 C21 2.880(11) .
N1 C4 1.428(12) .
N1 C22 1.447(13) .
N1 C14 1.454(13) .
O2 C21 1.261(15) .
O3 C7 1.289(13) .
O4 C7 1.231(13) .
O5 C23 1.247(15) .
O6 C23 1.244(14) .
O7 C21 1.257(14) .
O8 C24 1.173(16) 1_655
O1 C24 1.180(16) .
O1 Cd1 2.665(13) 1_455
C1 C2 1.386(4) .
C1 C6 1.388(4) .
C1 H1A 0.9300 .
C2 C3 1.388(4) .
C2 C24 1.514(15) .
C3 C4 1.387(4) .
C3 H3A 0.9300 .
C4 C5 1.387(4) .
C5 C6 1.386(4) .
C5 H5A 0.9300 .
C6 C7 1.502(12) .
C8 C13 1.387(5) .
C8 C9 1.389(5) .
C8 C22 1.498(11) .
C9 C10 1.387(5) .
C9 H9A 0.9304 .
C10 C11 1.388(5) .
C10 C23 1.532(14) 4_556
C11 C12 1.388(5) .
C11 H11A 0.9304 .
C12 C13 1.387(5) .
C12 H12A 0.9304 .
C13 H13A 0.9304 .
C14 C15 1.533(11) .
C14 H14A 0.9700 .
C14 H14B 0.9700 .
C15 C20 1.379(4) .
C15 C16 1.379(4) .
C16 C17 1.379(4) .
C16 H16A 0.9296 .
C17 C18 1.379(4) .
C17 H17A 0.9296 .
C18 C19 1.379(4) .
C18 H18A 0.9296 .
C19 C20 1.379(4) .
C19 C21 1.510(13) 4_455
C20 H20A 0.9296 .
C21 C19 1.51(5) 4_656
C22 H22A 0.9700 .
C22 H22B 0.9700 .
C23 C10 1.53(5) 4
C24 O8 1.173(16) 1_455
C24 Cd1 2.839(14) 1_455
C26 C25 1.491(18) .
C25 N4 1.600(17) .
N3 C28 1.41(2) .
N3 N3 1.48(8) 3_666
C28 C27 1.44(2) .
N4 C31 1.516(18) .
C32 C31 1.404(19) .
C32' C31 1.485(19) .
C29 C30 1.475(15) .
C30 N2 1.457(14) .
